data_7023757
loop_
_publ_author_name
'Gupta, Gajendra'
'Garci, Amine'
'Murray, Benjamin S.'
'Dyson, Paul J.'
'Fabre, Gabin'
'Trouillas, Patrick'
'Giannini, Federico'
'Furrer, Julien'
'S\"uss-Fink, Georg'
'Therrien, Bruno'

_publ_section_title
;
 Synthesis, molecular structure, computational study and in vitro
 anticancer activity of dinuclear thiolato-bridged
 pentamethylcyclopentadienyl Rh(iii) and Ir(iii) complexes.
;
_journal_issue 43
_journal_name_full 'Dalton transactions (Cambridge, England : 2003)'
_journal_page_first 15457
_journal_page_last 15463
_journal_paper_doi 10.1039/c3dt51991k
_journal_volume 42
_journal_year 2013
_chemical_formula_moiety 'C34 H44 Cl2 Rh2 S2'
_chemical_formula_sum 'C34 H44 Cl2 Rh2 S2'
_chemical_formula_weight 793.53
_chemical_name_systematic
; 
 ? 
;
_space_group_IT_number 7
_symmetry_cell_setting monoclinic
_symmetry_Int_Tables_number 7
_symmetry_space_group_name_Hall 'P -2yac'
_symmetry_space_group_name_H-M 'P 1 n 1'
_atom_sites_solution_hydrogens geom
_atom_sites_solution_primary direct
_atom_sites_solution_secondary difmap
_audit_creation_method SHELXL-97
_cell_angle_alpha 90.00
_cell_angle_beta 91.358(10)
_cell_angle_gamma 90.00
_cell_formula_units_Z 2
_cell_length_a 8.7743(7)
_cell_length_b 14.8192(13)
_cell_length_c 13.3856(12)
_cell_measurement_reflns_used 8000
_cell_measurement_temperature 173(2)
_cell_measurement_theta_max 25.85
_cell_measurement_theta_min 3.15
_cell_volume 1740.0(3)
_computing_cell_refinement 'CELL (Stoe & Cie, 2000)'
_computing_data_collection 'EXPOSE (Stoe & Cie, 2000)'
_computing_data_reduction 'INTEGRATE (Stoe & Cie, 2000)'
_computing_molecular_graphics 'ORTEP-32 (Farrugia, 1997)'
_computing_publication_material 'SHELXL-97 (Sheldrick, 1997)'
_computing_structure_refinement 'SHELXL-97 (Sheldrick, 1997)'
_computing_structure_solution 'SHELXS-97 (Sheldrick, 1990)'
_diffrn_ambient_temperature 173(2)
_diffrn_detector_area_resol_mean 0.81\%A
_diffrn_measured_fraction_theta_full 0.951
_diffrn_measured_fraction_theta_max 0.951
_diffrn_measurement_device_type 'STOE IPDS'
_diffrn_measurement_method 'phi oscillation'
_diffrn_radiation_monochromator graphite
_diffrn_radiation_source 'fine-focus sealed tube'
_diffrn_radiation_type MoK\a
_diffrn_radiation_wavelength 0.71073
_diffrn_reflns_av_R_equivalents 0.0321
_diffrn_reflns_av_sigmaI/netI 0.0471
_diffrn_reflns_limit_h_max 10
_diffrn_reflns_limit_h_min -10
_diffrn_reflns_limit_k_max 14
_diffrn_reflns_limit_k_min -18
_diffrn_reflns_limit_l_max 16
_diffrn_reflns_limit_l_min -16
_diffrn_reflns_number 9057
_diffrn_reflns_theta_full 26.09
_diffrn_reflns_theta_max 26.09
_diffrn_reflns_theta_min 3.04
_diffrn_standards_decay_% 0
_diffrn_standards_interval_time 0
_diffrn_standards_number 0
_exptl_absorpt_coefficient_mu 1.243
_exptl_absorpt_correction_T_max 0.799
_exptl_absorpt_correction_T_min 0.408
_exptl_absorpt_correction_type empirical
_exptl_absorpt_process_details 'Walker, N. & Stuart, D. (1983)'
_exptl_crystal_colour orange
_exptl_crystal_density_diffrn 1.515
_exptl_crystal_density_method 'not measured'
_exptl_crystal_description block
_exptl_crystal_F_000 808
_exptl_crystal_size_max 0.19
_exptl_crystal_size_mid 0.18
_exptl_crystal_size_min 0.14
_refine_diff_density_max 0.416
_refine_diff_density_min -0.366
_refine_diff_density_rms 0.075
_refine_ls_abs_structure_details 'Flack H D (1983), Acta Cryst. A39, 876-881'
_refine_ls_abs_structure_Flack -0.02(4)
_refine_ls_extinction_method none
_refine_ls_goodness_of_fit_ref 1.000
_refine_ls_hydrogen_treatment constr
_refine_ls_matrix_type full
_refine_ls_number_parameters 371
_refine_ls_number_reflns 6136
_refine_ls_number_restraints 2
_refine_ls_restrained_S_all 0.999
_refine_ls_R_factor_all 0.0455
_refine_ls_R_factor_gt 0.0313
_refine_ls_shift/su_max 0.000
_refine_ls_shift/su_mean 0.000
_refine_ls_structure_factor_coef Fsqd
_refine_ls_weighting_details 'calc w=1/[\s^2^(Fo^2^)+(0.0510P)^2^] where P=(Fo^2^+2Fc^2^)/3'
_refine_ls_weighting_scheme calc
_refine_ls_wR_factor_gt 0.0752
_refine_ls_wR_factor_ref 0.0872
_reflns_number_gt 4955
_reflns_number_total 6136
_reflns_threshold_expression >2sigma(I)
_cod_data_source_file c3dt51991k.txt
_cod_data_source_block d:complex1
_cod_depositor_comments
;
The following automatic conversions were performed:

'_symmetry_cell_setting' value 'Monoclinic' changed to 'monoclinic'
according to /home/saulius/struct/CIF-dictionaries/cif_core.dic
dictionary named 'cif_core.dic' version 2.4.2 from 2011-04-26.

Automatic conversion script
Id: cif_fix_values 1891 2012-01-12 08:04:46Z andrius 
;
_cod_original_sg_symbol_H-M 'P n'
_cod_database_code 7023757

loop_
_symmetry_equiv_pos_as_xyz
'x, y, z'
'x+1/2, -y, z+1/2'

loop_
_atom_site_label
_atom_site_type_symbol
_atom_site_fract_x
_atom_site_fract_y
_atom_site_fract_z
_atom_site_U_iso_or_equiv
_atom_site_adp_type
_atom_site_occupancy
_atom_site_symmetry_multiplicity
_atom_site_calc_flag
_atom_site_refinement_flags
C1 C 1.0600(11) 0.3334(14) 0.1026(9) 0.123(6) Uani 1 1 d .
C2 C 0.998(2) 0.2695(7) 0.0314(11) 0.139(7) Uani 1 1 d .
C3 C 0.8564(16) 0.3072(10) 0.0051(5) 0.099(4) Uani 1 1 d .
C4 C 0.8402(13) 0.3818(8) 0.0532(9) 0.091(3) Uani 1 1 d .
C5 C 0.9531(19) 0.4003(7) 0.1090(7) 0.102(4) Uani 1 1 d .
C6 C 1.2150(18) 0.324(3) 0.1454(19) 0.49(4) Uani 1 1 d .
H6A H 1.2655 0.3812 0.1446 0.734 Uiso 1 1 calc R
H6B H 1.2710 0.2813 0.1064 0.734 Uiso 1 1 calc R
H6C H 1.2097 0.3025 0.2129 0.734 Uiso 1 1 calc R
C7 C 1.048(4) 0.1843(11) -0.019(2) 0.46(3) Uani 1 1 d .
H7A H 0.9657 0.1600 -0.0584 0.684 Uiso 1 1 calc R
H7B H 1.0794 0.1410 0.0312 0.684 Uiso 1 1 calc R
H7C H 1.1327 0.1973 -0.0608 0.684 Uiso 1 1 calc R
C8 C 0.734(3) 0.282(2) -0.0668(10) 0.31(2) Uani 1 1 d .
H8A H 0.6415 0.2712 -0.0317 0.458 Uiso 1 1 calc R
H8B H 0.7624 0.2281 -0.1016 0.458 Uiso 1 1 calc R
H8C H 0.7178 0.3300 -0.1140 0.458 Uiso 1 1 calc R
C9 C 0.715(3) 0.4520(17) 0.054(2) 0.296(19) Uani 1 1 d .
H9A H 0.6370 0.4335 0.0983 0.444 Uiso 1 1 calc R
H9B H 0.6719 0.4582 -0.0127 0.444 Uiso 1 1 calc R
H9C H 0.7565 0.5089 0.0752 0.444 Uiso 1 1 calc R
C10 C 0.985(4) 0.4806(14) 0.1739(15) 0.36(3) Uani 1 1 d .
H10A H 0.9328 0.5323 0.1467 0.537 Uiso 1 1 calc R
H10B H 1.0929 0.4921 0.1764 0.537 Uiso 1 1 calc R
H10C H 0.9504 0.4689 0.2401 0.537 Uiso 1 1 calc R
C11 C 1.0439(11) 0.0450(6) 0.4895(7) 0.088(3) Uani 1 1 d .
C12 C 1.1516(10) 0.0683(6) 0.4204(5) 0.068(2) Uani 1 1 d .
C13 C 1.1854(8) 0.1606(5) 0.4313(5) 0.0602(18) Uani 1 1 d .
C14 C 1.1001(10) 0.1919(6) 0.5121(5) 0.069(2) Uani 1 1 d .
C15 C 1.0152(10) 0.1210(9) 0.5462(5) 0.083(3) Uani 1 1 d .
C16 C 0.9729(17) -0.0457(9) 0.5066(13) 0.195(9) Uani 1 1 d .
H16A H 0.9986 -0.0661 0.5729 0.292 Uiso 1 1 calc R
H16B H 1.0107 -0.0881 0.4588 0.292 Uiso 1 1 calc R
H16C H 0.8642 -0.0410 0.4988 0.292 Uiso 1 1 calc R
C17 C 1.2227(17) 0.0048(12) 0.3444(10) 0.181(9) Uani 1 1 d .
H17A H 1.3264 -0.0078 0.3644 0.272 Uiso 1 1 calc R
H17B H 1.2205 0.0328 0.2798 0.272 Uiso 1 1 calc R
H17C H 1.1659 -0.0506 0.3415 0.272 Uiso 1 1 calc R
C18 C 1.3040(12) 0.2110(11) 0.3762(9) 0.137(5) Uani 1 1 d .
H18A H 1.2763 0.2736 0.3722 0.205 Uiso 1 1 calc R
H18B H 1.3117 0.1867 0.3101 0.205 Uiso 1 1 calc R
H18C H 1.4005 0.2052 0.4110 0.205 Uiso 1 1 calc R
C19 C 1.1108(18) 0.2856(9) 0.5548(10) 0.168(8) Uani 1 1 d .
H19A H 1.0137 0.3029 0.5804 0.253 Uiso 1 1 calc R
H19B H 1.1393 0.3271 0.5034 0.253 Uiso 1 1 calc R
H19C H 1.1862 0.2867 0.6080 0.253 Uiso 1 1 calc R
C20 C 0.9123(14) 0.1214(16) 0.6328(8) 0.210(11) Uani 1 1 d .
H20A H 0.8587 0.0650 0.6356 0.314 Uiso 1 1 calc R
H20B H 0.8402 0.1698 0.6254 0.314 Uiso 1 1 calc R
H20C H 0.9714 0.1297 0.6934 0.314 Uiso 1 1 calc R
C21 C 0.7117(8) 0.3287(5) 0.3907(5) 0.0563(17) Uani 1 1 d .
H21A H 0.6315 0.2900 0.3639 0.068 Uiso 1 1 calc R
H21B H 0.7182 0.3195 0.4625 0.068 Uiso 1 1 calc R
C22 C 0.6724(8) 0.4249(5) 0.3693(5) 0.0576(17) Uani 1 1 d .
C23 C 0.7608(11) 0.4942(5) 0.4088(6) 0.077(2) Uani 1 1 d .
H23 H 0.8444 0.4807 0.4501 0.093 Uiso 1 1 calc R
C24 C 0.7255(14) 0.5849(6) 0.3872(7) 0.089(3) Uani 1 1 d .
H24 H 0.7832 0.6312 0.4157 0.107 Uiso 1 1 calc R
C25 C 0.6065(15) 0.6039(6) 0.3243(8) 0.098(3) Uani 1 1 d .
H25 H 0.5849 0.6637 0.3081 0.118 Uiso 1 1 calc R
C26 C 0.5184(13) 0.5371(7) 0.2847(8) 0.099(3) Uani 1 1 d .
H26 H 0.4352 0.5506 0.2430 0.119 Uiso 1 1 calc R
C27 C 0.5549(10) 0.4475(6) 0.3078(7) 0.081(2) Uani 1 1 d .
H27 H 0.4956 0.4017 0.2795 0.097 Uiso 1 1 calc R
C28 C 0.8007(8) 0.0477(5) 0.1743(5) 0.0529(16) Uani 1 1 d .
H28A H 0.7090 0.0577 0.2119 0.063 Uiso 1 1 calc R
H28B H 0.7759 0.0578 0.1042 0.063 Uiso 1 1 calc R
C29 C 0.8531(8) -0.0487(4) 0.1888(4) 0.0506(15) Uani 1 1 d .
C30 C 0.8095(10) -0.0984(5) 0.2700(6) 0.076(2) Uani 1 1 d .
H30 H 0.7449 -0.0728 0.3163 0.091 Uiso 1 1 calc R
C31 C 0.8612(13) -0.1870(6) 0.2840(7) 0.096(3) Uani 1 1 d .
H31 H 0.8323 -0.2197 0.3397 0.115 Uiso 1 1 calc R
C32 C 0.9543(12) -0.2250(6) 0.2155(7) 0.083(2) Uani 1 1 d .
H32 H 0.9878 -0.2841 0.2240 0.100 Uiso 1 1 calc R
C33 C 0.9981(10) -0.1767(6) 0.1350(6) 0.072(2) Uani 1 1 d .
H33 H 1.0594 -0.2034 0.0875 0.087 Uiso 1 1 calc R
C34 C 0.9523(8) -0.0888(5) 0.1234(5) 0.0616(18) Uani 1 1 d .
H34 H 0.9888 -0.0553 0.0703 0.074 Uiso 1 1 calc R
Cl1 Cl 0.59908(19) 0.23779(12) 0.16738(13) 0.0594(4) Uani 1 1 d .
Cl2 Cl 0.69067(18) 0.10306(12) 0.40853(11) 0.0555(4) Uani 1 1 d .
S1 S 0.89277(19) 0.29707(12) 0.33590(12) 0.0449(4) Uani 1 1 d .
S2 S 0.94619(18) 0.12733(11) 0.21521(11) 0.0429(4) Uani 1 1 d .
Rh1 Rh 0.86378(5) 0.27193(3) 0.16144(3) 0.04228(13) Uani 1 1 d .
Rh2 Rh 0.94980(4) 0.14843(3) 0.39066(3) 0.04239(13) Uani 1 1 d .

loop_
_atom_site_aniso_label
_atom_site_aniso_U_11
_atom_site_aniso_U_22
_atom_site_aniso_U_33
_atom_site_aniso_U_23
_atom_site_aniso_U_13
_atom_site_aniso_U_12
C1 0.046(6) 0.233(17) 0.092(7) 0.109(10) -0.004(5) -0.027(7)
C2 0.236(16) 0.057(6) 0.130(9) 0.047(6) 0.150(11) 0.060(8)
C3 0.148(11) 0.109(9) 0.040(4) 0.008(5) 0.004(5) -0.076(8)
C4 0.092(8) 0.087(7) 0.093(7) 0.041(6) 0.018(6) 0.007(6)
C5 0.159(13) 0.084(7) 0.065(5) -0.001(5) 0.026(7) -0.060(8)
C6 0.069(10) 1.06(9) 0.33(3) 0.54(5) -0.057(13) -0.13(2)
C7 0.86(7) 0.102(11) 0.43(4) 0.120(17) 0.56(5) 0.19(2)
C8 0.32(3) 0.51(4) 0.086(8) 0.111(16) -0.083(13) -0.28(3)
C9 0.25(2) 0.27(3) 0.37(3) 0.24(3) 0.18(2) 0.19(2)
C10 0.69(6) 0.189(19) 0.202(17) -0.115(16) 0.24(3) -0.31(3)
C11 0.096(7) 0.071(6) 0.093(6) 0.052(5) -0.051(5) -0.031(5)
C12 0.071(5) 0.064(5) 0.067(4) -0.008(4) -0.035(4) 0.025(4)
C13 0.055(4) 0.070(5) 0.056(4) 0.023(3) -0.005(3) -0.001(3)
C14 0.069(5) 0.073(5) 0.064(4) -0.012(4) -0.019(4) 0.018(4)
C15 0.051(5) 0.153(10) 0.044(4) 0.020(5) -0.013(3) -0.016(5)
C16 0.156(13) 0.113(10) 0.308(19) 0.142(12) -0.145(13) -0.086(9)
C17 0.172(14) 0.214(17) 0.155(11) -0.089(11) -0.069(10) 0.149(14)
C18 0.057(6) 0.224(15) 0.129(8) 0.096(9) -0.004(5) -0.032(7)
C19 0.192(15) 0.118(11) 0.188(13) -0.095(10) -0.144(12) 0.064(10)
C20 0.073(8) 0.48(3) 0.072(6) 0.097(12) 0.002(5) 0.015(12)
C21 0.056(4) 0.049(4) 0.064(4) -0.003(3) 0.020(3) 0.000(3)
C22 0.060(5) 0.048(4) 0.066(4) -0.001(3) 0.023(3) 0.005(3)
C23 0.101(7) 0.048(5) 0.083(5) -0.010(4) 0.014(5) 0.005(4)
C24 0.132(9) 0.052(5) 0.084(5) -0.010(4) 0.008(6) 0.012(5)
C25 0.146(10) 0.049(5) 0.101(7) -0.003(5) 0.045(7) 0.025(6)
C26 0.105(8) 0.072(7) 0.121(7) 0.000(6) 0.000(6) 0.041(6)
C27 0.075(6) 0.055(5) 0.112(6) -0.008(4) -0.002(5) 0.008(4)
C28 0.055(4) 0.048(4) 0.055(3) -0.002(3) -0.003(3) -0.008(3)
C29 0.058(4) 0.045(4) 0.048(3) -0.010(3) -0.006(3) -0.008(3)
C30 0.096(6) 0.057(5) 0.076(5) 0.008(4) 0.032(4) -0.002(4)
C31 0.149(9) 0.054(5) 0.087(5) 0.019(4) 0.034(6) -0.008(5)
C32 0.093(7) 0.049(5) 0.107(6) -0.014(5) -0.001(5) 0.004(4)
C33 0.078(6) 0.061(5) 0.078(5) -0.013(4) -0.003(4) 0.011(4)
C34 0.064(5) 0.059(5) 0.062(4) -0.007(3) 0.012(3) -0.005(3)
Cl1 0.0457(10) 0.0557(10) 0.0766(10) -0.0009(8) -0.0004(7) -0.0016(7)
Cl2 0.0445(9) 0.0655(11) 0.0569(8) 0.0076(7) 0.0068(7) -0.0048(7)
S1 0.0452(9) 0.0429(9) 0.0468(8) -0.0007(7) 0.0041(7) -0.0021(7)
S2 0.0429(9) 0.0423(9) 0.0438(8) 0.0009(6) 0.0043(6) 0.0003(7)
Rh1 0.0428(3) 0.0408(3) 0.0433(2) 0.0035(2) 0.00392(18) 0.0000(2)
Rh2 0.0400(3) 0.0449(3) 0.0423(2) 0.0046(2) 0.00089(18) -0.0021(2)

loop_
_atom_type_symbol
_atom_type_description
_atom_type_scat_dispersion_real
_atom_type_scat_dispersion_imag
_atom_type_scat_source
C C 0.0033 0.0016 'International Tables Vol C Tables 4.2.6.8 and 6.1.1.4'
H H 0.0000 0.0000 'International Tables Vol C Tables 4.2.6.8 and 6.1.1.4'
Cl Cl 0.1484 0.1585 'International Tables Vol C Tables 4.2.6.8 and 6.1.1.4'
S S 0.1246 0.1234 'International Tables Vol C Tables 4.2.6.8 and 6.1.1.4'
Rh Rh -1.1178 0.9187 'International Tables Vol C Tables 4.2.6.8 and 6.1.1.4'

loop_
_geom_angle_atom_site_label_1
_geom_angle_atom_site_label_2
_geom_angle_atom_site_label_3
_geom_angle
C5 C1 C2 105.5(10)
C5 C1 C6 132(3)
C2 C1 C6 122(3)
C5 C1 Rh1 74.0(5)
C2 C1 Rh1 70.4(6)
C6 C1 Rh1 124.6(7)
C3 C2 C1 102.9(9)
C3 C2 C7 120(3)
C1 C2 C7 137(3)
C3 C2 Rh1 72.2(5)
C1 C2 Rh1 69.8(5)
C7 C2 Rh1 123.8(7)
C4 C3 C2 109.0(10)
C4 C3 C8 117(2)
C2 C3 C8 134(2)
C4 C3 Rh1 74.0(5)
C2 C3 Rh1 69.6(5)
C8 C3 Rh1 125.2(8)
C5 C4 C3 112.9(11)
C5 C4 C9 114.3(19)
C3 C4 C9 132.8(19)
C5 C4 Rh1 73.0(6)
C3 C4 Rh1 71.5(6)
C9 C4 Rh1 124.6(8)
C4 C5 C1 109.7(11)
C4 C5 C10 131(2)
C1 C5 C10 120(2)
C4 C5 Rh1 73.6(6)
C1 C5 Rh1 68.9(6)
C10 C5 Rh1 124.9(8)
C1 C6 H6A 109.5
C1 C6 H6B 109.5
H6A C6 H6B 109.5
C1 C6 H6C 109.5
H6A C6 H6C 109.5
H6B C6 H6C 109.5
C2 C7 H7A 109.5
C2 C7 H7B 109.5
H7A C7 H7B 109.5
C2 C7 H7C 109.5
H7A C7 H7C 109.5
H7B C7 H7C 109.5
C3 C8 H8A 109.5
C3 C8 H8B 109.5
H8A C8 H8B 109.5
C3 C8 H8C 109.5
H8A C8 H8C 109.5
H8B C8 H8C 109.5
C4 C9 H9A 109.5
C4 C9 H9B 109.5
H9A C9 H9B 109.5
C4 C9 H9C 109.5
H9A C9 H9C 109.5
H9B C9 H9C 109.5
C5 C10 H10A 109.5
C5 C10 H10B 109.5
H10A C10 H10B 109.5
C5 C10 H10C 109.5
H10A C10 H10C 109.5
H10B C10 H10C 109.5
C12 C11 C15 107.5(7)
C12 C11 C16 128.1(13)
C15 C11 C16 124.3(13)
C12 C11 Rh2 70.9(4)
C15 C11 Rh2 71.9(5)
C16 C11 Rh2 124.8(6)
C11 C12 C13 108.6(7)
C11 C12 C17 126.0(11)
C13 C12 C17 125.4(11)
C11 C12 Rh2 72.0(5)
C13 C12 Rh2 69.8(4)
C17 C12 Rh2 124.1(6)
C12 C13 C14 106.6(7)
C12 C13 C18 125.7(10)
C14 C13 C18 127.2(10)
C12 C13 Rh2 72.0(4)
C14 C13 Rh2 72.2(5)
C18 C13 Rh2 126.9(6)
C15 C14 C13 107.7(8)
C15 C14 C19 127.6(11)
C13 C14 C19 124.6(11)
C15 C14 Rh2 72.3(5)
C13 C14 Rh2 69.6(4)
C19 C14 Rh2 126.3(6)
C14 C15 C11 109.5(7)
C14 C15 C20 126.9(13)
C11 C15 C20 123.6(13)
C14 C15 Rh2 70.9(4)
C11 C15 Rh2 71.1(4)
C20 C15 Rh2 126.3(7)
C11 C16 H16A 109.5
C11 C16 H16B 109.5
H16A C16 H16B 109.5
C11 C16 H16C 109.5
H16A C16 H16C 109.5
H16B C16 H16C 109.5
C12 C17 H17A 109.5
C12 C17 H17B 109.5
H17A C17 H17B 109.5
C12 C17 H17C 109.5
H17A C17 H17C 109.5
H17B C17 H17C 109.5
C13 C18 H18A 109.5
C13 C18 H18B 109.5
H18A C18 H18B 109.5
C13 C18 H18C 109.5
H18A C18 H18C 109.5
H18B C18 H18C 109.5
C14 C19 H19A 109.5
C14 C19 H19B 109.5
H19A C19 H19B 109.5
C14 C19 H19C 109.5
H19A C19 H19C 109.5
H19B C19 H19C 109.5
C15 C20 H20A 109.5
C15 C20 H20B 109.5
H20A C20 H20B 109.5
C15 C20 H20C 109.5
H20A C20 H20C 109.5
H20B C20 H20C 109.5
C22 C21 S1 111.5(4)
C22 C21 H21A 109.3
S1 C21 H21A 109.3
C22 C21 H21B 109.3
S1 C21 H21B 109.3
H21A C21 H21B 108.0
C27 C22 C23 117.6(7)
C27 C22 C21 121.6(7)
C23 C22 C21 120.7(7)
C22 C23 C24 120.8(9)
C22 C23 H23 119.6
C24 C23 H23 119.6
C25 C24 C23 119.3(9)
C25 C24 H24 120.4
C23 C24 H24 120.4
C24 C25 C26 120.9(9)
C24 C25 H25 119.5
C26 C25 H25 119.5
C25 C26 C27 118.8(10)
C25 C26 H26 120.6
C27 C26 H26 120.6
C22 C27 C26 122.6(9)
C22 C27 H27 118.7
C26 C27 H27 118.7
C29 C28 S2 111.5(5)
C29 C28 H28A 109.3
S2 C28 H28A 109.3
C29 C28 H28B 109.3
S2 C28 H28B 109.3
H28A C28 H28B 108.0
C30 C29 C34 117.5(7)
C30 C29 C28 121.2(6)
C34 C29 C28 121.2(6)
C29 C30 C31 120.8(7)
C29 C30 H30 119.6
C31 C30 H30 119.6
C32 C31 C30 119.6(8)
C32 C31 H31 120.2
C30 C31 H31 120.2
C33 C32 C31 120.2(8)
C33 C32 H32 119.9
C31 C32 H32 119.9
C32 C33 C34 120.1(7)
C32 C33 H33 119.9
C34 C33 H33 119.9
C33 C34 C29 121.6(7)
C33 C34 H34 119.2
C29 C34 H34 119.2
C21 S1 Rh2 107.0(2)
C21 S1 Rh1 111.2(3)
Rh2 S1 Rh1 100.10(7)
C28 S2 Rh1 106.8(2)
C28 S2 Rh2 112.2(2)
Rh1 S2 Rh2 100.29(6)
C1 Rh1 C2 39.8(6)
C1 Rh1 C3 62.7(4)
C2 Rh1 C3 38.1(5)
C1 Rh1 C5 37.1(5)
C2 Rh1 C5 62.7(4)
C3 Rh1 C5 58.6(4)
C1 Rh1 C4 59.9(4)
C2 Rh1 C4 61.0(4)
C3 Rh1 C4 34.5(5)
C5 Rh1 C4 33.4(4)
C1 Rh1 S2 104.9(5)
C2 Rh1 S2 93.6(3)
C3 Rh1 S2 121.1(4)
C5 Rh1 S2 141.1(5)
C4 Rh1 S2 154.0(3)
C1 Rh1 S1 103.3(4)
C2 Rh1 S1 139.6(7)
C3 Rh1 S1 156.5(3)
C5 Rh1 S1 98.6(3)
C4 Rh1 S1 122.8(4)
S2 Rh1 S1 79.52(6)
C1 Rh1 Cl1 155.1(3)
C2 Rh1 Cl1 125.7(7)
C3 Rh1 Cl1 94.4(3)
C5 Rh1 Cl1 123.7(5)
C4 Rh1 Cl1 95.9(3)
S2 Rh1 Cl1 95.09(6)
S1 Rh1 Cl1 94.73(6)
C13 Rh2 C12 38.2(3)
C13 Rh2 C14 38.2(3)
C12 Rh2 C14 62.9(3)
C13 Rh2 C11 63.4(3)
C12 Rh2 C11 37.1(4)
C14 Rh2 C11 62.5(3)
C13 Rh2 C15 62.7(3)
C12 Rh2 C15 61.7(3)
C14 Rh2 C15 36.8(3)
C11 Rh2 C15 37.0(4)
C13 Rh2 S2 104.7(2)
C12 Rh2 S2 95.8(2)
C14 Rh2 S2 141.0(2)
C11 Rh2 S2 120.4(3)
C15 Rh2 S2 156.5(3)
C13 Rh2 S1 101.4(2)
C12 Rh2 S1 137.2(3)
C14 Rh2 S1 94.3(2)
C11 Rh2 S1 156.5(3)
C15 Rh2 S1 121.1(4)
S2 Rh2 S1 79.53(5)
C13 Rh2 Cl2 156.54(17)
C12 Rh2 Cl2 127.2(3)
C14 Rh2 Cl2 124.9(2)
C11 Rh2 Cl2 95.1(3)
C15 Rh2 Cl2 94.7(2)
S2 Rh2 Cl2 94.11(6)
S1 Rh2 Cl2 95.63(6)

loop_
_geom_bond_atom_site_label_1
_geom_bond_atom_site_label_2
_geom_bond_distance
C1 C5 1.369(19)
C1 C2 1.44(2)
C1 C6 1.470(18)
C1 Rh1 2.116(8)
C2 C3 1.40(2)
C2 C7 1.502(17)
C2 Rh1 2.123(7)
C3 C4 1.289(16)
C3 C8 1.475(17)
C3 Rh1 2.157(7)
C4 C5 1.256(16)
C4 C9 1.513(17)
C4 Rh1 2.186(9)
C5 C10 1.496(17)
C5 Rh1 2.180(9)
C6 H6A 0.9600
C6 H6B 0.9600
C6 H6C 0.9600
C7 H7A 0.9600
C7 H7B 0.9600
C7 H7C 0.9600
C8 H8A 0.9600
C8 H8B 0.9600
C8 H8C 0.9600
C9 H9A 0.9600
C9 H9B 0.9600
C9 H9C 0.9600
C10 H10A 0.9600
C10 H10B 0.9600
C10 H10C 0.9600
C11 C12 1.381(13)
C11 C15 1.384(14)
C11 C16 1.502(13)
C11 Rh2 2.175(7)
C12 C13 1.407(11)
C12 C17 1.529(12)
C12 Rh2 2.161(7)
C13 C14 1.408(11)
C13 C18 1.491(11)
C13 Rh2 2.132(7)
C14 C15 1.373(13)
C14 C19 1.504(13)
C14 Rh2 2.167(7)
C15 C20 1.487(13)
C15 Rh2 2.185(7)
C16 H16A 0.9600
C16 H16B 0.9600
C16 H16C 0.9600
C17 H17A 0.9600
C17 H17B 0.9600
C17 H17C 0.9600
C18 H18A 0.9600
C18 H18B 0.9600
C18 H18C 0.9600
C19 H19A 0.9600
C19 H19B 0.9600
C19 H19C 0.9600
C20 H20A 0.9600
C20 H20B 0.9600
C20 H20C 0.9600
C21 C22 1.494(10)
C21 S1 1.827(6)
C21 H21A 0.9700
C21 H21B 0.9700
C22 C27 1.347(11)
C22 C23 1.384(11)
C23 C24 1.407(12)
C23 H23 0.9300
C24 C25 1.355(15)
C24 H24 0.9300
C25 C26 1.357(16)
C25 H25 0.9300
C26 C27 1.398(13)
C26 H26 0.9300
C27 H27 0.9300
C28 C29 1.512(10)
C28 S2 1.814(7)
C28 H28A 0.9700
C28 H28B 0.9700
C29 C30 1.374(9)
C29 C34 1.383(9)
C30 C31 1.401(13)
C30 H30 0.9300
C31 C32 1.364(13)
C31 H31 0.9300
C32 C33 1.356(12)
C32 H32 0.9300
C33 C34 1.372(11)
C33 H33 0.9300
C34 H34 0.9300
Cl1 Rh1 2.3802(17)
Cl2 Rh2 2.3884(16)
S1 Rh2 2.3711(18)
S1 Rh1 2.3725(17)
S2 Rh1 2.3681(17)
S2 Rh2 2.3688(15)

loop_
_geom_torsion_atom_site_label_1
_geom_torsion_atom_site_label_2
_geom_torsion_atom_site_label_3
_geom_torsion_atom_site_label_4
_geom_torsion
C5 C1 C2 C3 -0.9(9)
C6 C1 C2 C3 -175.5(8)
Rh1 C1 C2 C3 65.3(6)
C5 C1 C2 C7 175.4(10)
C6 C1 C2 C7 0.7(16)
Rh1 C1 C2 C7 -118.4(11)
C5 C1 C2 Rh1 -66.2(6)
C6 C1 C2 Rh1 119.2(9)
C1 C2 C3 C4 0.4(9)
C7 C2 C3 C4 -176.7(9)
Rh1 C2 C3 C4 64.0(6)
C1 C2 C3 C8 176.7(11)
C7 C2 C3 C8 -0.4(16)
Rh1 C2 C3 C8 -119.7(12)
C1 C2 C3 Rh1 -63.6(5)
C7 C2 C3 Rh1 119.3(9)
C2 C3 C4 C5 0.3(11)
C8 C3 C4 C5 -176.6(9)
Rh1 C3 C4 C5 61.6(7)
C2 C3 C4 C9 178.4(11)
C8 C3 C4 C9 1.4(16)
Rh1 C3 C4 C9 -120.4(12)
C2 C3 C4 Rh1 -61.2(6)
C8 C3 C4 Rh1 121.8(9)
C3 C4 C5 C1 -1.0(11)
C9 C4 C5 C1 -179.4(9)
Rh1 C4 C5 C1 59.7(6)
C3 C4 C5 C10 177.2(10)
C9 C4 C5 C10 -1.3(16)
Rh1 C4 C5 C10 -122.2(11)
C3 C4 C5 Rh1 -60.7(7)
C9 C4 C5 Rh1 120.9(9)
C2 C1 C5 C4 1.2(10)
C6 C1 C5 C4 174.9(10)
Rh1 C1 C5 C4 -62.6(7)
C2 C1 C5 C10 -177.2(9)
C6 C1 C5 C10 -3.4(15)
Rh1 C1 C5 C10 119.0(9)
C2 C1 C5 Rh1 63.7(6)
C6 C1 C5 Rh1 -122.5(10)
C15 C11 C12 C13 -2.5(8)
C16 C11 C12 C13 -179.8(8)
Rh2 C11 C12 C13 60.5(5)
C15 C11 C12 C17 177.5(8)
C16 C11 C12 C17 0.2(14)
Rh2 C11 C12 C17 -119.5(8)
C15 C11 C12 Rh2 -63.0(6)
C16 C11 C12 Rh2 119.7(9)
C11 C12 C13 C14 2.5(8)
C17 C12 C13 C14 -177.5(8)
Rh2 C12 C13 C14 64.4(5)
C11 C12 C13 C18 175.3(8)
C17 C12 C13 C18 -4.7(12)
Rh2 C12 C13 C18 -122.9(8)
C11 C12 C13 Rh2 -61.8(5)
C17 C12 C13 Rh2 118.2(8)
C12 C13 C14 C15 -1.6(9)
C18 C13 C14 C15 -174.2(8)
Rh2 C13 C14 C15 62.7(6)
C12 C13 C14 C19 175.1(7)
C18 C13 C14 C19 2.5(13)
Rh2 C13 C14 C19 -120.7(8)
C12 C13 C14 Rh2 -64.2(5)
C18 C13 C14 Rh2 123.2(9)
C13 C14 C15 C11 0.0(9)
C19 C14 C15 C11 -176.5(8)
Rh2 C14 C15 C11 60.9(6)
C13 C14 C15 C20 177.6(9)
C19 C14 C15 C20 1.0(15)
Rh2 C14 C15 C20 -121.5(10)
C13 C14 C15 Rh2 -60.9(5)
C19 C14 C15 Rh2 122.6(9)
C12 C11 C15 C14 1.5(9)
C16 C11 C15 C14 179.0(8)
Rh2 C11 C15 C14 -60.8(6)
C12 C11 C15 C20 -176.1(8)
C16 C11 C15 C20 1.3(14)
Rh2 C11 C15 C20 121.6(9)
C12 C11 C15 Rh2 62.3(5)
C16 C11 C15 Rh2 -120.2(9)
S1 C21 C22 C27 111.2(7)
S1 C21 C22 C23 -65.8(7)
C27 C22 C23 C24 1.7(11)
C21 C22 C23 C24 178.8(7)
C22 C23 C24 C25 -2.2(13)
C23 C24 C25 C26 2.1(14)
C24 C25 C26 C27 -1.7(15)
C23 C22 C27 C26 -1.3(12)
C21 C22 C27 C26 -178.4(7)
C25 C26 C27 C22 1.3(14)
S2 C28 C29 C30 99.2(7)
S2 C28 C29 C34 -77.8(7)
C34 C29 C30 C31 -1.6(13)
C28 C29 C30 C31 -178.6(8)
C29 C30 C31 C32 -0.9(16)
C30 C31 C32 C33 0.9(16)
C31 C32 C33 C34 1.7(14)
C32 C33 C34 C29 -4.3(12)
C30 C29 C34 C33 4.2(11)
C28 C29 C34 C33 -178.8(7)
C22 C21 S1 Rh2 174.3(5)
C22 C21 S1 Rh1 -77.3(6)
C29 C28 S2 Rh1 170.2(4)
C29 C28 S2 Rh2 -80.8(4)
C5 C1 Rh1 C2 113.4(9)
C6 C1 Rh1 C2 -116(3)
C5 C1 Rh1 C3 73.2(7)
C2 C1 Rh1 C3 -40.3(7)
C6 C1 Rh1 C3 -156(3)
C2 C1 Rh1 C5 -113.4(9)
C6 C1 Rh1 C5 131(3)
C5 C1 Rh1 C4 33.7(6)
C2 C1 Rh1 C4 -79.7(8)
C6 C1 Rh1 C4 165(3)
C5 C1 Rh1 S2 -169.2(7)
C2 C1 Rh1 S2 77.4(9)
C6 C1 Rh1 S2 -38(3)
C5 C1 Rh1 S1 -86.7(7)
C2 C1 Rh1 S1 159.9(8)
C6 C1 Rh1 S1 44(3)
C5 C1 Rh1 Cl1 48(2)
C2 C1 Rh1 Cl1 -65(2)
C6 C1 Rh1 Cl1 179(2)
C3 C2 Rh1 C1 -111.6(9)
C7 C2 Rh1 C1 134(3)
C1 C2 Rh1 C3 111.6(9)
C7 C2 Rh1 C3 -114(3)
C3 C2 Rh1 C5 -73.0(7)
C1 C2 Rh1 C5 38.6(7)
C7 C2 Rh1 C5 173(3)
C3 C2 Rh1 C4 -35.0(6)
C1 C2 Rh1 C4 76.6(8)
C7 C2 Rh1 C4 -149(3)
C3 C2 Rh1 S2 139.3(8)
C1 C2 Rh1 S2 -109.1(9)
C7 C2 Rh1 S2 25(3)
C3 C2 Rh1 S1 -142.7(8)
C1 C2 Rh1 S1 -31.1(10)
C7 C2 Rh1 S1 103(3)
C3 C2 Rh1 Cl1 40.4(9)
C1 C2 Rh1 Cl1 152.0(9)
C7 C2 Rh1 Cl1 -74(3)
C4 C3 Rh1 C1 -75.8(8)
C2 C3 Rh1 C1 42.1(8)
C8 C3 Rh1 C1 172(2)
C4 C3 Rh1 C2 -117.9(10)
C8 C3 Rh1 C2 130(3)
C4 C3 Rh1 C5 -33.2(7)
C2 C3 Rh1 C5 84.7(9)
C8 C3 Rh1 C5 -145(2)
C2 C3 Rh1 C4 117.9(10)
C8 C3 Rh1 C4 -112(2)
C4 C3 Rh1 S2 -167.3(7)
C2 C3 Rh1 S2 -49.4(9)
C8 C3 Rh1 S2 80(2)
C4 C3 Rh1 S1 -18.6(16)
C2 C3 Rh1 S1 99.2(15)
C8 C3 Rh1 S1 -130.9(19)
C4 C3 Rh1 Cl1 94.1(7)
C2 C3 Rh1 Cl1 -148.1(9)
C8 C3 Rh1 Cl1 -18(2)
C4 C5 Rh1 C1 119.4(10)
C10 C5 Rh1 C1 -112(3)
C4 C5 Rh1 C2 78.0(9)
C1 C5 Rh1 C2 -41.4(8)
C10 C5 Rh1 C2 -153(3)
C4 C5 Rh1 C3 34.3(7)
C1 C5 Rh1 C3 -85.1(8)
C10 C5 Rh1 C3 163(3)
C1 C5 Rh1 C4 -119.4(10)
C10 C5 Rh1 C4 129(3)
C4 C5 Rh1 S2 136.2(8)
C1 C5 Rh1 S2 16.8(10)
C10 C5 Rh1 S2 -95(2)
C4 C5 Rh1 S1 -139.9(7)
C1 C5 Rh1 S1 100.7(8)
C10 C5 Rh1 S1 -11(2)
C4 C5 Rh1 Cl1 -38.3(8)
C1 C5 Rh1 Cl1 -157.7(8)
C10 C5 Rh1 Cl1 90(2)
C5 C4 Rh1 C1 -37.4(8)
C3 C4 Rh1 C1 84.6(9)
C9 C4 Rh1 C1 -146(2)
C5 C4 Rh1 C2 -83.5(10)
C3 C4 Rh1 C2 38.6(8)
C9 C4 Rh1 C2 168(2)
C5 C4 Rh1 C3 -122.1(10)
C9 C4 Rh1 C3 130(2)
C3 C4 Rh1 C5 122.1(10)
C9 C4 Rh1 C5 -108(2)
C5 C4 Rh1 S2 -96.6(13)
C3 C4 Rh1 S2 25.5(14)
C9 C4 Rh1 S2 155.2(18)
C5 C4 Rh1 S1 49.2(8)
C3 C4 Rh1 S1 171.3(7)
C9 C4 Rh1 S1 -59(2)
C5 C4 Rh1 Cl1 148.7(8)
C3 C4 Rh1 Cl1 -89.2(8)
C9 C4 Rh1 Cl1 41(2)
C28 S2 Rh1 C1 -136.1(5)
Rh2 S2 Rh1 C1 106.8(5)
C28 S2 Rh1 C2 -97.4(7)
Rh2 S2 Rh1 C2 145.5(7)
C28 S2 Rh1 C3 -69.3(4)
Rh2 S2 Rh1 C3 173.5(3)
C28 S2 Rh1 C5 -146.5(4)
Rh2 S2 Rh1 C5 96.4(4)
C28 S2 Rh1 C4 -85.9(9)
Rh2 S2 Rh1 C4 157.0(8)
C28 S2 Rh1 S1 122.8(2)
Rh2 S2 Rh1 S1 5.68(6)
C28 S2 Rh1 Cl1 28.9(2)
Rh2 S2 Rh1 Cl1 -88.20(7)
C21 S1 Rh1 C1 138.5(6)
Rh2 S1 Rh1 C1 -108.7(5)
C21 S1 Rh1 C2 158.3(4)
Rh2 S1 Rh1 C2 -88.8(4)
C21 S1 Rh1 C3 88.4(11)
Rh2 S1 Rh1 C3 -158.7(10)
C21 S1 Rh1 C5 100.9(5)
Rh2 S1 Rh1 C5 -146.2(5)
C21 S1 Rh1 C4 76.0(4)
Rh2 S1 Rh1 C4 -171.2(3)
C21 S1 Rh1 S2 -118.5(2)
Rh2 S1 Rh1 S2 -5.67(6)
C21 S1 Rh1 Cl1 -24.2(2)
Rh2 S1 Rh1 Cl1 88.64(7)
C14 C13 Rh2 C12 -114.9(6)
C18 C13 Rh2 C12 121.6(12)
C12 C13 Rh2 C14 114.9(6)
C18 C13 Rh2 C14 -123.5(12)
C12 C13 Rh2 C11 36.4(5)
C14 C13 Rh2 C11 -78.5(6)
C18 C13 Rh2 C11 158.0(12)
C12 C13 Rh2 C15 78.1(6)
C14 C13 Rh2 C15 -36.7(6)
C18 C13 Rh2 C15 -160.3(12)
C12 C13 Rh2 S2 -80.6(4)
C14 C13 Rh2 S2 164.6(4)
C18 C13 Rh2 S2 41.0(11)
C12 C13 Rh2 S1 -162.6(4)
C14 C13 Rh2 S1 82.5(4)
C18 C13 Rh2 S1 -41.0(11)
C12 C13 Rh2 Cl2 61.9(8)
C14 C13 Rh2 Cl2 -53.0(8)
C18 C13 Rh2 Cl2 -176.6(9)
C11 C12 Rh2 C13 118.5(7)
C17 C12 Rh2 C13 -119.7(13)
C11 C12 Rh2 C14 79.4(6)
C13 C12 Rh2 C14 -39.1(4)
C17 C12 Rh2 C14 -158.8(13)
C13 C12 Rh2 C11 -118.5(7)
C17 C12 Rh2 C11 121.8(14)
C11 C12 Rh2 C15 37.7(5)
C13 C12 Rh2 C15 -80.8(5)
C17 C12 Rh2 C15 159.5(13)
C11 C12 Rh2 S2 -135.0(5)
C13 C12 Rh2 S2 106.5(4)
C17 C12 Rh2 S2 -13.3(12)
C11 C12 Rh2 S1 144.1(5)
C13 C12 Rh2 S1 25.6(5)
C17 C12 Rh2 S1 -94.2(12)
C11 C12 Rh2 Cl2 -35.4(6)
C13 C12 Rh2 Cl2 -153.9(4)
C17 C12 Rh2 Cl2 86.4(12)
C15 C14 Rh2 C13 -117.4(8)
C19 C14 Rh2 C13 118.5(13)
C15 C14 Rh2 C12 -78.3(7)
C13 C14 Rh2 C12 39.1(4)
C19 C14 Rh2 C12 157.6(12)
C15 C14 Rh2 C11 -36.3(6)
C13 C14 Rh2 C11 81.1(5)
C19 C14 Rh2 C11 -160.3(13)
C13 C14 Rh2 C15 117.4(8)
C19 C14 Rh2 C15 -124.1(13)
C15 C14 Rh2 S2 -141.5(6)
C13 C14 Rh2 S2 -24.1(6)
C19 C14 Rh2 S2 94.4(11)
C15 C14 Rh2 S1 139.8(6)
C13 C14 Rh2 S1 -102.9(4)
C19 C14 Rh2 S1 15.7(11)
C15 C14 Rh2 Cl2 39.8(7)
C13 C14 Rh2 Cl2 157.2(3)
C19 C14 Rh2 Cl2 -84.3(12)
C12 C11 Rh2 C13 -37.5(5)
C15 C11 Rh2 C13 79.1(5)
C16 C11 Rh2 C13 -161.2(15)
C15 C11 Rh2 C12 116.6(7)
C16 C11 Rh2 C12 -123.7(16)
C12 C11 Rh2 C14 -80.6(5)
C15 C11 Rh2 C14 36.0(5)
C16 C11 Rh2 C14 155.7(15)
C12 C11 Rh2 C15 -116.6(7)
C16 C11 Rh2 C15 119.7(16)
C12 C11 Rh2 S2 54.6(5)
C15 C11 Rh2 S2 171.2(4)
C16 C11 Rh2 S2 -69.1(14)
C12 C11 Rh2 S1 -90.6(10)
C15 C11 Rh2 S1 26.0(11)
C16 C11 Rh2 S1 145.6(11)
C12 C11 Rh2 Cl2 152.4(5)
C15 C11 Rh2 Cl2 -91.0(5)
C16 C11 Rh2 Cl2 28.7(14)
C14 C15 Rh2 C13 38.2(5)
C11 C15 Rh2 C13 -81.2(5)
C20 C15 Rh2 C13 160.5(15)
C14 C15 Rh2 C12 81.6(6)
C11 C15 Rh2 C12 -37.8(5)
C20 C15 Rh2 C12 -156.1(15)
C11 C15 Rh2 C14 -119.4(7)
C20 C15 Rh2 C14 122.3(17)
C14 C15 Rh2 C11 119.4(7)
C20 C15 Rh2 C11 -118.3(16)
C14 C15 Rh2 S2 100.1(9)
C11 C15 Rh2 S2 -19.3(10)
C20 C15 Rh2 S2 -137.6(12)
C14 C15 Rh2 S1 -48.8(6)
C11 C15 Rh2 S1 -168.2(5)
C20 C15 Rh2 S1 73.5(14)
C14 C15 Rh2 Cl2 -148.2(5)
C11 C15 Rh2 Cl2 92.3(5)
C20 C15 Rh2 Cl2 -25.9(14)
C28 S2 Rh2 C13 142.1(3)
Rh1 S2 Rh2 C13 -104.8(2)
C28 S2 Rh2 C12 104.3(4)
Rh1 S2 Rh2 C12 -142.7(3)
C28 S2 Rh2 C14 157.3(4)
Rh1 S2 Rh2 C14 -89.6(4)
C28 S2 Rh2 C11 74.6(4)
Rh1 S2 Rh2 C11 -172.3(3)
C28 S2 Rh2 C15 88.0(7)
Rh1 S2 Rh2 C15 -158.9(6)
C28 S2 Rh2 S1 -118.7(3)
Rh1 S2 Rh2 S1 -5.69(6)
C28 S2 Rh2 Cl2 -23.8(3)
Rh1 S2 Rh2 Cl2 89.29(6)
C21 S1 Rh2 C13 -135.2(3)
Rh1 S1 Rh2 C13 108.8(2)
C21 S1 Rh2 C12 -151.0(4)
Rh1 S1 Rh2 C12 93.0(3)
C21 S1 Rh2 C14 -97.2(3)
Rh1 S1 Rh2 C14 146.8(2)
C21 S1 Rh2 C11 -88.3(8)
Rh1 S1 Rh2 C11 155.7(8)
C21 S1 Rh2 C15 -70.4(4)
Rh1 S1 Rh2 C15 173.6(3)
C21 S1 Rh2 S2 121.7(3)
Rh1 S1 Rh2 S2 5.67(6)
C21 S1 Rh2 Cl2 28.5(3)
Rh1 S1 Rh2 Cl2 -87.49(6)
